data_2232372
loop_
_publ_author_name
'Ding, Xuehua'
'Wang, Shi'
'He, Wenrui'
'Huang, Wei'

_publ_section_title
;
 3-Aminobenzonitrile--3,5-dinitrobenzoic acid (1/1)
;
_journal_coeditor_code KP2355
_journal_issue 11
_journal_name_full 'Acta Crystallographica Section E'
_journal_page_first o2833
_journal_paper_doi 10.1107/S1600536811039870
_journal_volume 67
_journal_year 2011
_chemical_formula_iupac 'C7 H6 N2, C7 H4 N2 O6'
_chemical_formula_moiety 'C7 H6 N2, C7 H4 N2 O6'
_chemical_formula_sum 'C14 H10 N4 O6'
_chemical_formula_weight 330.26
_chemical_name_systematic
;
3-Aminobenzonitrile--3,5-dinitrobenzoic acid (1/1)
;
_space_group_IT_number 2
_symmetry_cell_setting triclinic
_symmetry_space_group_name_Hall '-P 1'
_symmetry_space_group_name_H-M 'P -1'
_atom_sites_solution_hydrogens geom
_atom_sites_solution_primary direct
_atom_sites_solution_secondary difmap
_audit_creation_method SHELXL-97
_cell_angle_alpha 108.01(3)
_cell_angle_beta 91.90(3)
_cell_angle_gamma 93.37(3)
_cell_formula_units_Z 4
_cell_length_a 7.4547(15)
_cell_length_b 14.260(3)
_cell_length_c 14.845(3)
_cell_measurement_reflns_used 6830
_cell_measurement_temperature 293(2)
_cell_measurement_theta_max 27.48
_cell_measurement_theta_min 3.0
_cell_volume 1496.0(6)
_computing_cell_refinement 'SAINT (Bruker, 2007)'
_computing_data_collection 'SMART (Bruker, 2007)'
_computing_data_reduction 'SAINT (Bruker, 2007)'
_computing_molecular_graphics 'SHELXTL (Sheldrick, 2008)'
_computing_publication_material 'SHELXTL (Sheldrick, 2008)'
_computing_structure_refinement 'SHELXL97 (Sheldrick, 2008)'
_computing_structure_solution 'SHELXS97 (Sheldrick, 2008)'
_diffrn_ambient_temperature 293(2)
_diffrn_detector_area_resol_mean 8.366
_diffrn_measured_fraction_theta_full 0.994
_diffrn_measured_fraction_theta_max 0.994
_diffrn_measurement_device_type 'Bruker SMART CCD area-detector'
_diffrn_measurement_method '\f and \w'
_diffrn_radiation_monochromator graphite
_diffrn_radiation_source 'fine-focus sealed tube'
_diffrn_radiation_type MoK\a
_diffrn_radiation_wavelength 0.71073
_diffrn_reflns_av_R_equivalents 0.0564
_diffrn_reflns_av_sigmaI/netI 0.0769
_diffrn_reflns_limit_h_max 9
_diffrn_reflns_limit_h_min -9
_diffrn_reflns_limit_k_max 18
_diffrn_reflns_limit_k_min -18
_diffrn_reflns_limit_l_max 19
_diffrn_reflns_limit_l_min -19
_diffrn_reflns_number 15550
_diffrn_reflns_theta_full 27.48
_diffrn_reflns_theta_max 27.48
_diffrn_reflns_theta_min 3.01
_exptl_absorpt_coefficient_mu 0.118
_exptl_absorpt_correction_T_max 0.977
_exptl_absorpt_correction_T_min 0.969
_exptl_absorpt_correction_type multi-scan
_exptl_absorpt_process_details '(SADABS; Sheldrick, 1996)'
_exptl_crystal_colour colorless
_exptl_crystal_density_diffrn 1.466
_exptl_crystal_density_method 'not measured'
_exptl_crystal_description Block
_exptl_crystal_F_000 680
_exptl_crystal_size_max 0.35
_exptl_crystal_size_mid 0.22
_exptl_crystal_size_min 0.20
_refine_diff_density_max 0.160
_refine_diff_density_min -0.190
_refine_ls_extinction_method none
_refine_ls_goodness_of_fit_ref 0.986
_refine_ls_hydrogen_treatment mixed
_refine_ls_matrix_type full
_refine_ls_number_parameters 461
_refine_ls_number_reflns 6830
_refine_ls_number_restraints 0
_refine_ls_restrained_S_all 0.986
_refine_ls_R_factor_all 0.1437
_refine_ls_R_factor_gt 0.0617
_refine_ls_shift/su_max 0.000
_refine_ls_shift/su_mean 0.000
_refine_ls_structure_factor_coef Fsqd
_refine_ls_weighting_details 'calc w=1/[\s^2^(Fo^2^)+(0.0591P)^2^+0.0000P] where P=(Fo^2^+2Fc^2^)/3'
_refine_ls_weighting_scheme calc
_refine_ls_wR_factor_gt 0.1263
_refine_ls_wR_factor_ref 0.1588
_reflns_number_gt 3195
_reflns_number_total 6830
_reflns_threshold_expression I>2\s(I)
_cod_data_source_file kp2355.cif
_cod_data_source_block I
_cod_original_cell_volume 1496.0(5)
_cod_database_code 2232372
_cod_database_fobs_code 2232372

loop_
_symmetry_equiv_pos_as_xyz
'x, y, z'
'-x, -y, -z'

loop_
_atom_site_type_symbol
_atom_site_label
_atom_site_fract_x
_atom_site_fract_y
_atom_site_fract_z
_atom_site_U_iso_or_equiv
_atom_site_adp_type
_atom_site_calc_flag
_atom_site_refinement_flags
_atom_site_occupancy
_atom_site_symmetry_multiplicity
C C1 0.4080(3) 0.01643(18) 0.11993(16) 0.0553(6) Uani d . 1 1
C C2 0.3392(3) 0.02905(17) 0.21487(15) 0.0490(6) Uani d . 1 1
C C3 0.1637(3) -0.00114(17) 0.22396(15) 0.0490(6) Uani d . 1 1
H H3A 0.0862 -0.0291 0.1707 0.059 Uiso calc R 1 1
C C4 0.1058(3) 0.01088(17) 0.31324(16) 0.0506(6) Uani d . 1 1
C C5 0.2159(3) 0.05067(18) 0.39350(16) 0.0578(6) Uani d . 1 1
H H5A 0.1751 0.0569 0.4534 0.069 Uiso calc R 1 1
C C6 0.3888(3) 0.08091(18) 0.38155(16) 0.0544(6) Uani d . 1 1
C C7 0.4516(3) 0.07230(17) 0.29418(16) 0.0555(6) Uani d . 1 1
H H7A 0.5686 0.0953 0.2884 0.067 Uiso calc R 1 1
O O1 0.3036(2) -0.03099(14) 0.04900(12) 0.0726(6) Uani d . 1 1
H H1A 0.363(5) -0.035(3) -0.025(3) 0.160(14) Uiso d . 1 1
O O2 0.5615(2) 0.05235(14) 0.11410(11) 0.0736(5) Uani d . 1 1
N N1 -0.0818(3) -0.01956(18) 0.32279(18) 0.0721(6) Uani d . 1 1
O O3 -0.1815(2) -0.04676(16) 0.25263(16) 0.0915(7) Uani d . 1 1
O O4 -0.1288(3) -0.0171(2) 0.40020(16) 0.1302(10) Uani d . 1 1
N N2 0.5102(3) 0.12590(18) 0.46559(15) 0.0768(7) Uani d . 1 1
O O5 0.4669(3) 0.11480(19) 0.53961(14) 0.1112(8) Uani d . 1 1
O O6 0.6490(3) 0.16961(19) 0.45609(15) 0.1188(9) Uani d . 1 1
C C8 0.3501(3) 0.50842(18) 0.10190(17) 0.0544(6) Uani d . 1 1
C C9 0.2362(3) 0.50677(16) 0.18160(15) 0.0488(6) Uani d . 1 1
C C10 0.0604(3) 0.46720(17) 0.16271(16) 0.0536(6) Uani d . 1 1
H H10A 0.0117 0.4431 0.1007 0.064 Uiso calc R 1 1
C C11 -0.0412(3) 0.46423(18) 0.23756(17) 0.0527(6) Uani d . 1 1
C C12 0.0242(3) 0.49980(17) 0.33016(16) 0.0544(6) Uani d . 1 1
H H12A -0.0470 0.4979 0.3800 0.065 Uiso calc R 1 1
C C13 0.1991(3) 0.53816(17) 0.34579(15) 0.0527(6) Uani d . 1 1
C C14 0.3074(3) 0.54240(17) 0.27369(16) 0.0517(6) Uani d . 1 1
H H14A 0.4260 0.5687 0.2868 0.062 Uiso calc R 1 1
N N3 -0.2260(3) 0.41929(18) 0.21744(18) 0.0714(6) Uani d . 1 1
O O7 0.2803(2) 0.47150(15) 0.01875(13) 0.0800(6) Uani d . 1 1
H H9A 0.379(6) 0.469(3) -0.047(3) 0.203(18) Uiso d . 1 1
O O8 0.5087(2) 0.54478(14) 0.12114(12) 0.0714(5) Uani d . 1 1
O O9 -0.2761(2) 0.37659(17) 0.13605(16) 0.0941(7) Uani d . 1 1
O O10 -0.3199(2) 0.42753(18) 0.28450(15) 0.1015(7) Uani d . 1 1
O O11 0.1742(3) 0.58417(17) 0.50753(13) 0.1032(7) Uani d . 1 1
O O12 0.4324(3) 0.6007(2) 0.45542(14) 0.1205(9) Uani d . 1 1
N N4 0.2750(3) 0.57692(17) 0.44339(15) 0.0744(6) Uani d . 1 1
N N5 0.3740(4) 0.2057(2) -0.0240(2) 0.1150(10) Uani d . 1 1
C C15 0.2997(4) 0.2144(2) 0.0436(2) 0.0796(9) Uani d . 1 1
C C16 0.2076(3) 0.22522(19) 0.12900(18) 0.0599(7) Uani d . 1 1
C C17 0.0298(4) 0.1905(2) 0.1228(2) 0.0735(8) Uani d . 1 1
H H17A -0.0302 0.1603 0.0641 0.088 Uiso calc R 1 1
C C18 -0.0566(4) 0.2014(2) 0.2050(2) 0.0765(8) Uani d . 1 1
H H18A -0.180(4) 0.1780(19) 0.2036(17) 0.086(9) Uiso d . 1 1
C C19 0.0298(4) 0.24544(19) 0.2909(2) 0.0685(7) Uani d . 1 1
H H19A -0.0323 0.2521 0.3456 0.082 Uiso calc R 1 1
C C20 0.2079(3) 0.28052(17) 0.29893(18) 0.0596(7) Uani d . 1 1
C C21 0.2961(3) 0.27005(18) 0.21579(18) 0.0610(7) Uani d . 1 1
H H21A 0.4159 0.2936 0.2189 0.073 Uiso calc R 1 1
N N6 0.2934(5) 0.3273(2) 0.3859(2) 0.0891(8) Uani d . 1 1
H H6A 0.240(5) 0.317(3) 0.437(3) 0.127(14) Uiso d . 1 1
H H6B 0.410(4) 0.341(2) 0.378(2) 0.109(13) Uiso d . 1 1
N N7 -0.1478(4) 0.7302(2) 0.4340(2) 0.1190(11) Uani d . 1 1
C C22 -0.0799(4) 0.7346(2) 0.3675(2) 0.0822(9) Uani d . 1 1
C C23 0.0139(3) 0.73855(18) 0.28564(19) 0.0606(7) Uani d . 1 1
C C24 -0.0753(4) 0.7084(2) 0.1977(2) 0.0732(8) Uani d . 1 1
H H24A -0.1966 0.6869 0.1906 0.088 Uiso calc R 1 1
C C25 0.0187(4) 0.7110(2) 0.1210(2) 0.0771(8) Uani d . 1 1
H H25A -0.0403 0.6921 0.0613 0.093 Uiso calc R 1 1
C C26 0.1980(4) 0.74096(19) 0.13031(18) 0.0664(7) Uani d . 1 1
H H26A 0.2596 0.7403 0.0767 0.080 Uiso calc R 1 1
C C27 0.2891(3) 0.77223(18) 0.21843(18) 0.0584(6) Uani d . 1 1
C C28 0.1939(3) 0.76999(17) 0.29630(17) 0.0588(6) Uani d . 1 1
H H28A 0.2519 0.7899 0.3563 0.071 Uiso calc R 1 1
N N8 0.4678(4) 0.8027(2) 0.2284(3) 0.0883(8) Uani d . 1 1
H H8A 0.524(4) 0.806(2) 0.176(2) 0.103(12) Uiso d . 1 1
H H8B 0.517(5) 0.825(3) 0.284(3) 0.126(15) Uiso d . 1 1

loop_
_atom_site_aniso_label
_atom_site_aniso_U_11
_atom_site_aniso_U_22
_atom_site_aniso_U_33
_atom_site_aniso_U_12
_atom_site_aniso_U_13
_atom_site_aniso_U_23
C1 0.0514(14) 0.0662(17) 0.0432(14) -0.0022(12) 0.0060(12) 0.0104(13)
C2 0.0527(14) 0.0535(15) 0.0398(13) 0.0060(11) 0.0078(11) 0.0119(11)
C3 0.0552(14) 0.0509(14) 0.0424(13) 0.0036(11) 0.0047(10) 0.0165(11)
C4 0.0527(13) 0.0536(15) 0.0512(15) 0.0053(11) 0.0119(11) 0.0233(12)
C5 0.0707(17) 0.0647(17) 0.0426(14) 0.0115(13) 0.0127(12) 0.0215(13)
C6 0.0657(15) 0.0574(16) 0.0389(13) 0.0058(12) 0.0027(11) 0.0129(12)
C7 0.0528(14) 0.0614(16) 0.0509(15) 0.0007(12) 0.0048(12) 0.0158(13)
O1 0.0636(10) 0.1044(15) 0.0372(10) -0.0161(10) 0.0058(8) 0.0072(10)
O2 0.0595(11) 0.1067(15) 0.0433(10) -0.0163(10) 0.0104(8) 0.0101(10)
N1 0.0651(15) 0.0872(17) 0.0704(17) -0.0002(12) 0.0185(13) 0.0335(14)
O3 0.0583(11) 0.1231(18) 0.0878(15) -0.0115(11) 0.0058(11) 0.0283(14)
O4 0.0954(16) 0.225(3) 0.0855(16) -0.0204(16) 0.0314(13) 0.0746(18)
N2 0.0839(17) 0.0953(19) 0.0439(14) -0.0009(14) -0.0024(12) 0.0128(13)
O5 0.1111(17) 0.174(2) 0.0451(12) -0.0154(15) -0.0068(11) 0.0355(14)
O6 0.1040(17) 0.166(2) 0.0704(14) -0.0510(17) -0.0168(12) 0.0260(15)
C8 0.0540(15) 0.0601(16) 0.0460(15) 0.0010(12) 0.0094(12) 0.0121(12)
C9 0.0539(14) 0.0493(14) 0.0433(13) 0.0032(11) 0.0108(11) 0.0140(11)
C10 0.0548(14) 0.0584(16) 0.0475(14) 0.0034(12) 0.0030(11) 0.0163(12)
C11 0.0449(13) 0.0606(16) 0.0584(16) 0.0046(11) 0.0109(11) 0.0260(13)
C12 0.0607(15) 0.0575(16) 0.0506(15) 0.0067(12) 0.0184(12) 0.0231(13)
C13 0.0616(15) 0.0559(15) 0.0408(14) -0.0003(12) 0.0070(11) 0.0157(12)
C14 0.0508(13) 0.0543(15) 0.0487(14) -0.0002(11) 0.0077(11) 0.0143(12)
N3 0.0505(13) 0.0916(18) 0.0756(17) 0.0002(12) 0.0066(13) 0.0320(15)
O7 0.0728(12) 0.1110(16) 0.0450(11) -0.0172(10) 0.0127(9) 0.0115(11)
O8 0.0577(11) 0.0959(14) 0.0535(11) -0.0099(10) 0.0156(8) 0.0143(10)
O9 0.0639(12) 0.1283(19) 0.0836(15) -0.0143(11) -0.0095(11) 0.0288(14)
O10 0.0590(12) 0.158(2) 0.0921(16) -0.0105(12) 0.0214(11) 0.0475(15)
O11 0.1285(17) 0.132(2) 0.0450(11) -0.0182(14) 0.0226(12) 0.0245(12)
O12 0.0902(15) 0.187(3) 0.0614(13) -0.0423(16) -0.0114(11) 0.0159(14)
N4 0.0881(17) 0.0858(18) 0.0440(13) -0.0099(14) 0.0041(13) 0.0154(12)
N5 0.121(2) 0.157(3) 0.080(2) 0.017(2) 0.0235(18) 0.053(2)
C15 0.085(2) 0.091(2) 0.070(2) 0.0088(17) 0.0048(17) 0.0367(19)
C16 0.0650(16) 0.0612(17) 0.0546(16) 0.0017(13) 0.0008(13) 0.0205(14)
C17 0.0744(18) 0.0696(19) 0.0684(19) -0.0075(15) -0.0126(15) 0.0137(15)
C18 0.0634(18) 0.075(2) 0.087(2) -0.0125(15) 0.0020(17) 0.0222(18)
C19 0.0726(18) 0.0608(18) 0.0721(19) 0.0004(14) 0.0124(15) 0.0207(15)
C20 0.0746(17) 0.0462(15) 0.0561(17) 0.0016(13) -0.0079(13) 0.0148(13)
C21 0.0554(14) 0.0606(17) 0.0694(18) -0.0029(12) -0.0033(13) 0.0258(14)
N6 0.107(2) 0.093(2) 0.0613(18) -0.0088(18) -0.0128(17) 0.0202(15)
N7 0.146(3) 0.112(3) 0.107(2) 0.0211(19) 0.064(2) 0.039(2)
C22 0.091(2) 0.071(2) 0.087(2) 0.0170(16) 0.0310(18) 0.0229(18)
C23 0.0673(16) 0.0535(16) 0.0616(17) 0.0104(13) 0.0117(14) 0.0168(13)
C24 0.0606(16) 0.0712(19) 0.083(2) 0.0050(14) -0.0036(15) 0.0177(17)
C25 0.090(2) 0.076(2) 0.0602(18) 0.0097(16) -0.0166(16) 0.0141(16)
C26 0.0819(19) 0.0663(18) 0.0503(16) 0.0071(15) 0.0052(14) 0.0169(14)
C27 0.0653(16) 0.0498(15) 0.0593(17) 0.0047(12) 0.0038(13) 0.0156(13)
C28 0.0711(17) 0.0541(16) 0.0477(15) 0.0046(13) -0.0056(12) 0.0117(13)
N8 0.0720(18) 0.102(2) 0.084(2) -0.0103(15) 0.0072(17) 0.0221(19)

loop_
_atom_type_symbol
_atom_type_description
_atom_type_scat_dispersion_real
_atom_type_scat_dispersion_imag
_atom_type_scat_source
C C 0.0033 0.0016 'International Tables Vol C Tables 4.2.6.8 and 6.1.1.4'
H H 0.0000 0.0000 'International Tables Vol C Tables 4.2.6.8 and 6.1.1.4'
N N 0.0061 0.0033 'International Tables Vol C Tables 4.2.6.8 and 6.1.1.4'
O O 0.0106 0.0060 'International Tables Vol C Tables 4.2.6.8 and 6.1.1.4'

loop_
_geom_angle_atom_site_label_1
_geom_angle_atom_site_label_2
_geom_angle_atom_site_label_3
_geom_angle
O2 C1 O1 124.3(2)
O2 C1 C2 118.9(2)
O1 C1 C2 116.8(2)
C7 C2 C3 120.3(2)
C7 C2 C1 119.4(2)
C3 C2 C1 120.3(2)
C4 C3 C2 118.5(2)
C4 C3 H3A 120.8
C2 C3 H3A 120.8
C5 C4 C3 122.7(2)
C5 C4 N1 119.0(2)
C3 C4 N1 118.4(2)
C6 C5 C4 117.1(2)
C6 C5 H5A 121.5
C4 C5 H5A 121.5
C7 C6 C5 122.4(2)
C7 C6 N2 118.6(2)
C5 C6 N2 118.9(2)
C6 C7 C2 119.0(2)
C6 C7 H7A 120.5
C2 C7 H7A 120.5
C1 O1 H1A 113.5(16)
O4 N1 O3 123.0(2)
O4 N1 C4 118.5(3)
O3 N1 C4 118.5(2)
O5 N2 O6 124.3(2)
O5 N2 C6 117.6(2)
O6 N2 C6 118.1(2)
O8 C8 O7 124.3(2)
O8 C8 C9 118.2(2)
O7 C8 C9 117.5(2)
C14 C9 C10 120.4(2)
C14 C9 C8 120.0(2)
C10 C9 C8 119.6(2)
C11 C10 C9 118.6(2)
C11 C10 H10A 120.7
C9 C10 H10A 120.7
C12 C11 C10 122.8(2)
C12 C11 N3 118.6(2)
C10 C11 N3 118.6(2)
C13 C12 C11 116.8(2)
C13 C12 H12A 121.6
C11 C12 H12A 121.6
C12 C13 C14 122.9(2)
C12 C13 N4 118.8(2)
C14 C13 N4 118.2(2)
C13 C14 C9 118.5(2)
C13 C14 H14A 120.7
C9 C14 H14A 120.7
O9 N3 O10 123.9(2)
O9 N3 C11 118.6(2)
O10 N3 C11 117.5(2)
C8 O7 H9A 116.9(18)
O12 N4 O11 123.8(2)
O12 N4 C13 118.0(2)
O11 N4 C13 118.3(2)
N5 C15 C16 179.5(3)
C21 C16 C17 120.7(2)
C21 C16 C15 120.2(2)
C17 C16 C15 119.1(3)
C18 C17 C16 118.5(3)
C18 C17 H17A 120.7
C16 C17 H17A 120.7
C19 C18 C17 121.1(3)
C19 C18 H18A 118.0(15)
C17 C18 H18A 120.9(15)
C18 C19 C20 121.4(3)
C18 C19 H19A 119.3
C20 C19 H19A 119.3
N6 C20 C19 121.1(3)
N6 C20 C21 121.1(3)
C19 C20 C21 117.7(2)
C16 C21 C20 120.5(2)
C16 C21 H21A 119.7
C20 C21 H21A 119.7
C20 N6 H6A 116(2)
C20 N6 H6B 109(2)
H6A N6 H6B 129(3)
N7 C22 C23 177.1(4)
C24 C23 C28 121.0(2)
C24 C23 C22 119.8(3)
C28 C23 C22 119.2(3)
C25 C24 C23 118.4(3)
C25 C24 H24A 120.8
C23 C24 H24A 120.8
C24 C25 C26 121.3(3)
C24 C25 H25A 119.3
C26 C25 H25A 119.3
C25 C26 C27 120.9(3)
C25 C26 H26A 119.5
C27 C26 H26A 119.5
N8 C27 C26 121.3(3)
N8 C27 C28 120.8(3)
C26 C27 C28 117.8(2)
C23 C28 C27 120.6(2)
C23 C28 H28A 119.7
C27 C28 H28A 119.7
C27 N8 H8A 118(2)
C27 N8 H8B 118(2)
H8A N8 H8B 123(3)

loop_
_geom_bond_atom_site_label_1
_geom_bond_atom_site_label_2
_geom_bond_distance
C1 O2 1.243(3)
C1 O1 1.271(3)
C1 C2 1.478(3)
C2 C7 1.376(3)
C2 C3 1.377(3)
C3 C4 1.371(3)
C3 H3A 0.9300
C4 C5 1.370(3)
C4 N1 1.464(3)
C5 C6 1.369(3)
C5 H5A 0.9300
C6 C7 1.366(3)
C6 N2 1.466(3)
C7 H7A 0.9300
O1 H1A 1.18(4)
N1 O4 1.203(3)
N1 O3 1.206(3)
N2 O5 1.209(3)
N2 O6 1.211(3)
C8 O8 1.250(3)
C8 O7 1.263(3)
C8 C9 1.484(3)
C9 C14 1.378(3)
C9 C10 1.380(3)
C10 C11 1.375(3)
C10 H10A 0.9300
C11 C12 1.371(3)
C11 N3 1.466(3)
C12 C13 1.368(3)
C12 H12A 0.9300
C13 C14 1.376(3)
C13 N4 1.462(3)
C14 H14A 0.9300
N3 O9 1.208(3)
N3 O10 1.216(3)
O7 H9A 1.23(5)
O11 N4 1.216(3)
O12 N4 1.194(3)
N5 C15 1.139(3)
C15 C16 1.433(4)
C16 C21 1.374(3)
C16 C17 1.377(3)
C17 C18 1.370(4)
C17 H17A 0.9300
C18 C19 1.356(4)
C18 H18A 0.96(3)
C19 C20 1.379(3)
C19 H19A 0.9300
C20 N6 1.371(3)
C20 C21 1.389(3)
C21 H21A 0.9300
N6 H6A 0.92(3)
N6 H6B 0.90(3)
N7 C22 1.140(3)
C22 C23 1.437(4)
C23 C24 1.376(4)
C23 C28 1.377(3)
C24 C25 1.365(4)
C24 H24A 0.9300
C25 C26 1.369(4)
C25 H25A 0.9300
C26 C27 1.384(3)
C26 H26A 0.9300
C27 N8 1.365(3)
C27 C28 1.384(3)
C28 H28A 0.9300
N8 H8A 0.91(3)
N8 H8B 0.85(3)

loop_
_geom_hbond_atom_site_label_D
_geom_hbond_atom_site_label_H
_geom_hbond_atom_site_label_A
_geom_hbond_site_symmetry_A
_geom_hbond_distance_DH
_geom_hbond_distance_HA
_geom_hbond_distance_DA
_geom_hbond_angle_DHA
O1 H1A O2 2_655 1.18(4) 1.41(4) 2.590(2) 173(3)
N6 H6A N7 2_566 0.92(3) 2.32(4) 3.232(5) 169(3)
N6 H6B O12 2_666 0.90(3) 2.57(3) 2.953(4) 107(2)
N8 H8A N5 2_665 0.91(3) 2.37(3) 3.262(5) 170(3)
N8 H8B O5 2_666 0.85(3) 2.48(4) 3.286(4) 157(3)
O7 H9A O8 2_665 1.23(5) 1.38(5) 2.608(2) 174(4)
C5 H5A O4 2_556 0.93 2.44 3.321(3) 158.4
C12 H12A O11 2_566 0.93 2.50 3.352(3) 152.7
C18 H18A O2 1_455 0.96(3) 2.58(3) 3.421(4) 147(2)
C21 H21A O10 1_655 0.93 2.60 3.451(3) 152.5
